data_7040385
loop_
_publ_author_name
'Huang, Haifeng'
'Shi, Yameng'
'Liu, Yanfang'
'Yang, Jun'

_publ_section_title
;
 1,2,4,5-Dioxadiazine-functionalized [N-NO2](-) furazan energetic salts.
;
_journal_issue 39
_journal_name_full 'Dalton transactions (Cambridge, England : 2003)'
_journal_page_first 15382
_journal_paper_doi 10.1039/c6dt02993k
_journal_volume 45
_journal_year 2016
_chemical_formula_sum 'C10 H10 N18 O8'
_chemical_formula_weight 510.36
_chemical_name_systematic
; 
 ? 
;
_space_group_crystal_system monoclinic
_space_group_IT_number 14
_space_group_name_Hall '-P 2ybc'
_space_group_name_H-M_alt 'P 1 21/c 1'
_symmetry_space_group_name_Hall '-P 2ybc'
_symmetry_space_group_name_H-M 'P 1 21/c 1'
_atom_sites_solution_hydrogens mixed
_audit_creation_method SHELXL-2013
_audit_update_record
;
2016-07-24 deposited with the CCDC.
2016-08-19 downloaded from the CCDC.
;
_cell_angle_alpha 90
_cell_angle_beta 97.398(5)
_cell_angle_gamma 90
_cell_formula_units_Z 2
_cell_length_a 8.248(2)
_cell_length_b 16.509(4)
_cell_length_c 7.2536(17)
_cell_measurement_reflns_used 1355
_cell_measurement_temperature 293(2)
_cell_measurement_theta_max 46.599
_cell_measurement_theta_min 4.980
_cell_volume 979.5(4)
_computing_cell_refinement 'Bruker SMART'
_computing_data_collection 'Bruker SMART'
_computing_data_reduction 'Bruker SHELXTL'
_computing_molecular_graphics 'Bruker SHELXTL'
_computing_publication_material 'Bruker SHELXTL'
_computing_structure_refinement 'SHELXL-2013 (Sheldrick, 2013)'
_computing_structure_solution 'Bruker SHELXTL'
_diffrn_ambient_temperature 293(2)
_diffrn_measured_fraction_theta_full 0.999
_diffrn_measured_fraction_theta_max 0.999
_diffrn_measurement_device_type 'CCD area detector'
_diffrn_measurement_method 'phi and omega scans'
_diffrn_radiation_type MoK\a
_diffrn_radiation_wavelength 0.71073
_diffrn_reflns_av_R_equivalents 0.0320
_diffrn_reflns_av_unetI/netI 0.0366
_diffrn_reflns_Laue_measured_fraction_full 0.999
_diffrn_reflns_Laue_measured_fraction_max 0.999
_diffrn_reflns_limit_h_max 9
_diffrn_reflns_limit_h_min -9
_diffrn_reflns_limit_k_max 14
_diffrn_reflns_limit_k_min -20
_diffrn_reflns_limit_l_max 8
_diffrn_reflns_limit_l_min -8
_diffrn_reflns_number 5442
_diffrn_reflns_point_group_measured_fraction_full 0.999
_diffrn_reflns_point_group_measured_fraction_max 0.999
_diffrn_reflns_theta_full 25.242
_diffrn_reflns_theta_max 25.499
_diffrn_reflns_theta_min 2.467
_exptl_absorpt_coefficient_mu 0.150
_exptl_absorpt_correction_T_max 0.7456
_exptl_absorpt_correction_T_min 0.6063
_exptl_absorpt_correction_type multi-scan
_exptl_absorpt_process_details sadabs
_exptl_crystal_colour colorless
_exptl_crystal_density_diffrn 1.730
_exptl_crystal_description prismatic
_exptl_crystal_F_000 520
_exptl_crystal_size_max 0.200
_exptl_crystal_size_mid 0.160
_exptl_crystal_size_min 0.120
_refine_diff_density_max 0.258
_refine_diff_density_min -0.178
_refine_diff_density_rms 0.050
_refine_ls_extinction_method none
_refine_ls_goodness_of_fit_ref 1.080
_refine_ls_hydrogen_treatment mixed
_refine_ls_matrix_type full
_refine_ls_number_parameters 175
_refine_ls_number_reflns 1821
_refine_ls_number_restraints 0
_refine_ls_restrained_S_all 1.080
_refine_ls_R_factor_all 0.0592
_refine_ls_R_factor_gt 0.0448
_refine_ls_shift/su_max 0.000
_refine_ls_shift/su_mean 0.000
_refine_ls_structure_factor_coef Fsqd
_refine_ls_weighting_details 'w=1/[\s^2^(Fo^2^)+(0.0595P)^2^+0.1388P] where P=(Fo^2^+2Fc^2^)/3'
_refine_ls_weighting_scheme calc
_refine_ls_wR_factor_gt 0.1085
_refine_ls_wR_factor_ref 0.1160
_reflns_Friedel_coverage 0.000
_reflns_number_gt 1449
_reflns_number_total 1821
_reflns_threshold_expression 'I > 2\s(I)'
_cod_data_source_file c6dt02993k2.cif
_cod_data_source_block cd16345
_cod_depositor_comments 'Adding full bibliography for 7040382--7040385.cif.'
_cod_database_code 7040385
_shelx_space_group_comment
; 
The symmetry employed for this shelxl refinement is uniquely defined 
by the following loop, which should always be used as a source of 
symmetry information in preference to the above space-group names. 
They are only intended as comments. 
;
_shelx_estimated_absorpt_t_min 0.971
_shelx_estimated_absorpt_t_max 0.982
_shelxl_version_number 2013-4

loop_
_space_group_symop_operation_xyz
'x, y, z'
'-x, y+1/2, -z+1/2'
'-x, -y, -z'
'x, -y-1/2, z-1/2'

loop_
_atom_site_label
_atom_site_type_symbol
_atom_site_fract_x
_atom_site_fract_y
_atom_site_fract_z
_atom_site_U_iso_or_equiv
_atom_site_adp_type
_atom_site_occupancy
_atom_site_site_symmetry_order
_atom_site_calc_flag
_atom_site_refinement_flags_posn
_atom_site_refinement_flags_adp
H7 H -0.216(3) 0.6092(17) -0.128(4) 0.073(9) Uiso 1 1 d . .
N1 N 0.90746(19) 0.43251(11) 0.5378(2) 0.0381(4) Uani 1 1 d . .
N2 N 0.6142(2) 0.54797(11) 0.2557(3) 0.0435(5) Uani 1 1 d . .
N3 N 0.4247(2) 0.44612(11) 0.2499(3) 0.0405(5) Uani 1 1 d . .
N4 N 0.6059(2) 0.34688(10) 0.4233(2) 0.0360(4) Uani 1 1 d . .
N5 N 0.4851(2) 0.29267(11) 0.4242(3) 0.0421(5) Uani 1 1 d . .
N6 N 0.0219(2) 0.58500(12) -0.1024(3) 0.0457(5) Uani 1 1 d . .
N7 N -0.1183(2) 0.62240(12) -0.0724(3) 0.0435(5) Uani 1 1 d . .
N8 N 0.06436(19) 0.67714(10) 0.1155(2) 0.0306(4) Uani 1 1 d . .
N9 N 0.1418(2) 0.72818(13) 0.2564(3) 0.0432(5) Uani 1 1 d . .
O1 O 1.07551(18) 0.44259(10) 0.6128(3) 0.0601(5) Uani 1 1 d . .
O2 O 0.45668(17) 0.52563(10) 0.1946(2) 0.0500(5) Uani 1 1 d . .
O3 O 0.5264(2) 0.22519(10) 0.4909(3) 0.0593(5) Uani 1 1 d . .
O4 O 0.34085(19) 0.30812(11) 0.3632(3) 0.0612(5) Uani 1 1 d . .
C1 C 0.8488(2) 0.48990(12) 0.4336(3) 0.0312(5) Uani 1 1 d . .
C2 C 0.6795(2) 0.48573(12) 0.3467(3) 0.0308(5) Uani 1 1 d . .
C3 C 0.5628(2) 0.42037(12) 0.3437(3) 0.0299(5) Uani 1 1 d . .
C4 C 0.1316(3) 0.61974(13) 0.0152(3) 0.0386(5) Uani 1 1 d . .
H4A H 0.2423 0.6070 0.0291 0.046 Uiso 1 1 calc R U
C5 C -0.0939(3) 0.67783(14) 0.0573(3) 0.0419(5) Uani 1 1 d . .
H5 H -0.1724 0.7110 0.0997 0.050 Uiso 1 1 calc R U
H9B H 0.212(3) 0.7628(16) 0.208(4) 0.058(8) Uiso 1 1 d . .
H9A H 0.202(4) 0.6928(18) 0.343(5) 0.088(11) Uiso 1 1 d . .

loop_
_atom_site_aniso_label
_atom_site_aniso_U_11
_atom_site_aniso_U_22
_atom_site_aniso_U_33
_atom_site_aniso_U_23
_atom_site_aniso_U_13
_atom_site_aniso_U_12
N1 0.0214(9) 0.0451(11) 0.0438(10) 0.0077(9) -0.0106(7) -0.0079(7)
N2 0.0294(10) 0.0466(11) 0.0503(11) 0.0061(9) -0.0107(8) -0.0031(8)
N3 0.0260(10) 0.0454(11) 0.0465(10) 0.0032(9) -0.0090(8) -0.0035(8)
N4 0.0251(9) 0.0366(10) 0.0433(10) 0.0016(8) -0.0071(7) -0.0064(7)
N5 0.0333(11) 0.0450(11) 0.0445(10) 0.0060(9) -0.0077(8) -0.0079(8)
N6 0.0446(12) 0.0465(11) 0.0442(11) -0.0072(9) -0.0011(9) 0.0026(9)
N7 0.0291(10) 0.0559(12) 0.0416(11) -0.0016(9) -0.0101(8) -0.0034(9)
N8 0.0253(9) 0.0365(9) 0.0281(8) 0.0011(7) -0.0038(7) 0.0014(7)
N9 0.0421(12) 0.0476(12) 0.0372(10) -0.0075(9) -0.0052(9) -0.0096(9)
O1 0.0274(9) 0.0478(10) 0.0957(13) 0.0289(9) -0.0277(8) -0.0118(7)
O2 0.0290(8) 0.0525(10) 0.0625(10) 0.0119(8) -0.0177(7) -0.0013(7)
O3 0.0520(11) 0.0472(10) 0.0735(12) 0.0163(9) -0.0115(9) -0.0107(8)
O4 0.0268(9) 0.0712(12) 0.0800(12) 0.0201(10) -0.0140(8) -0.0147(8)
C1 0.0244(11) 0.0334(11) 0.0342(11) -0.0008(9) -0.0018(8) -0.0043(8)
C2 0.0244(10) 0.0380(11) 0.0286(10) -0.0001(9) -0.0013(8) -0.0002(8)
C3 0.0199(10) 0.0416(12) 0.0270(10) -0.0036(9) -0.0013(8) -0.0009(8)
C4 0.0310(11) 0.0435(13) 0.0395(11) -0.0025(10) -0.0023(9) 0.0077(9)
C5 0.0259(12) 0.0534(14) 0.0448(12) -0.0020(11) -0.0020(9) 0.0087(10)

loop_
_atom_type_symbol
_atom_type_description
_atom_type_scat_dispersion_real
_atom_type_scat_dispersion_imag
_atom_type_scat_source
C C 0.0033 0.0016 'International Tables Vol C Tables 4.2.6.8 and 6.1.1.4'
H H 0.0000 0.0000 'International Tables Vol C Tables 4.2.6.8 and 6.1.1.4'
N N 0.0061 0.0033 'International Tables Vol C Tables 4.2.6.8 and 6.1.1.4'
O O 0.0106 0.0060 'International Tables Vol C Tables 4.2.6.8 and 6.1.1.4'

loop_
_geom_angle_atom_site_label_1
_geom_angle_atom_site_label_2
_geom_angle_atom_site_label_3
_geom_angle
_geom_angle_site_symmetry_1
_geom_angle_site_symmetry_3
C1 N1 O1 114.57(16) . .
C2 N2 O2 105.40(16) . .
C3 N3 O2 105.45(15) . .
N5 N4 C3 116.16(16) . .
O4 N5 O3 121.64(18) . .
O4 N5 N4 122.69(18) . .
O3 N5 N4 115.67(18) . .
C4 N6 N7 103.35(18) . .
C5 N7 N6 112.30(18) . .
C5 N7 H7 123.1(18) . .
N6 N7 H7 124.5(18) . .
C5 N8 C4 106.87(17) . .
C5 N8 N9 124.28(18) . .
C4 N8 N9 128.85(17) . .
N8 N9 H9B 110.0(16) . .
N8 N9 H9A 105.1(19) . .
H9B N9 H9A 110(3) . .
C1 O1 N1 117.39(15) 3_766 .
N2 O2 N3 111.33(14) . .
N1 C1 O1 128.04(18) . 3_766
N1 C1 C2 119.53(18) . .
O1 C1 C2 112.43(17) 3_766 .
N2 C2 C3 110.57(17) . .
N2 C2 C1 119.56(18) . .
C3 C2 C1 129.87(18) . .
N3 C3 N4 131.44(18) . .
N3 C3 C2 107.24(18) . .
N4 C3 C2 121.27(17) . .
N6 C4 N8 111.35(19) . .
N6 C4 H4A 124.3 . .
N8 C4 H4A 124.3 . .
N7 C5 N8 106.13(19) . .
N7 C5 H5 126.9 . .
N8 C5 H5 126.9 . .

loop_
_geom_bond_atom_site_label_1
_geom_bond_atom_site_label_2
_geom_bond_distance
_geom_bond_site_symmetry_2
N1 C1 1.268(3) .
N1 O1 1.432(2) .
N2 C2 1.300(3) .
N2 O2 1.368(2) .
N3 C3 1.320(2) .
N3 O2 1.408(2) .
N4 N5 1.340(2) .
N4 C3 1.371(3) .
N5 O4 1.241(2) .
N5 O3 1.244(2) .
N6 C4 1.294(3) .
N6 N7 1.353(3) .
N7 C5 1.309(3) .
N7 H7 0.88(3) .
N8 C5 1.320(3) .
N8 C4 1.356(3) .
N8 N9 1.412(2) .
N9 H9B 0.92(3) .
N9 H9A 0.95(4) .
O1 C1 1.341(2) 3_766
C1 O1 1.341(2) 3_766
C1 C2 1.458(3) .
C2 C3 1.444(3) .
C4 H4A 0.9300 .
C5 H5 0.9300 .

loop_
_geom_hbond_atom_site_label_D
_geom_hbond_atom_site_label_H
_geom_hbond_atom_site_label_A
_geom_hbond_distance_DH
_geom_hbond_distance_HA
_geom_hbond_distance_DA
_geom_hbond_angle_DHA
_geom_hbond_site_symmetry_A
N9 H9A N4 0.95(4) 2.26(4) 3.165(3) 158(3) 3_666
N9 H9A N1 0.95(4) 2.46(3) 3.096(3) 125(2) 3_666
N9 H9B N4 0.92(3) 2.34(3) 3.251(3) 178(2) 2_655
C5 H5 O4 0.93 2.16 3.067(3) 164.6 2
C4 H4A O2 0.93 2.41 3.225(3) 145.7 .

loop_
_geom_torsion_atom_site_label_1
_geom_torsion_atom_site_label_2
_geom_torsion_atom_site_label_3
_geom_torsion_atom_site_label_4
_geom_torsion
_geom_torsion_site_symmetry_1
_geom_torsion_site_symmetry_4
C3 N4 N5 O4 -2.6(3) . .
C3 N4 N5 O3 177.56(18) . .
C4 N6 N7 C5 0.4(2) . .
C1 N1 O1 C1 0.2(3) . 3_766
C2 N2 O2 N3 -0.3(2) . .
C3 N3 O2 N2 -0.2(2) . .
O1 N1 C1 O1 -0.2(4) . 3_766
O1 N1 C1 C2 179.01(18) . .
O2 N2 C2 C3 0.7(2) . .
O2 N2 C2 C1 -179.14(17) . .
N1 C1 C2 N2 172.9(2) . .
O1 C1 C2 N2 -7.8(3) 3_766 .
N1 C1 C2 C3 -6.9(3) . .
O1 C1 C2 C3 172.5(2) 3_766 .
O2 N3 C3 N4 -176.9(2) . .
O2 N3 C3 C2 0.6(2) . .
N5 N4 C3 N3 -7.4(3) . .
N5 N4 C3 C2 175.35(17) . .
N2 C2 C3 N3 -0.8(2) . .
C1 C2 C3 N3 178.94(19) . .
N2 C2 C3 N4 176.98(18) . .
C1 C2 C3 N4 -3.2(3) . .
N7 N6 C4 N8 -0.2(2) . .
C5 N8 C4 N6 0.0(2) . .
N9 N8 C4 N6 -179.9(2) . .
N6 N7 C5 N8 -0.4(2) . .
C4 N8 C5 N7 0.2(2) . .
N9 N8 C5 N7 -179.83(19) . .
